data_4031300
loop_
_publ_author_name
'Casola, Kamila K.'
'Back, Davi F.'
'Zeni, Gilson'

_publ_section_title
;
 Iron-Catalyzed Cyclization of Alkynols with Diorganyl Diselenides:
 Synthesis of 2,5-Dihydrofuran, 3,6-Dihydro-2H-pyran, and
 2,5-Dihydro-1H-pyrrole Organoselanyl Derivatives.
;
_journal_issue 15
_journal_name_full 'The Journal of organic chemistry'
_journal_page_first 7702
_journal_page_last 7712
_journal_paper_doi 10.1021/acs.joc.5b01448
_journal_volume 80
_journal_year 2015
_chemical_formula_moiety 'C29 H30 O Se2'
_chemical_formula_sum 'C29 H30 O Se2'
_chemical_formula_weight 552.45
_chemical_melting_point ?
_chemical_name_common 2-phenyl-3,4-bis(p-tolylselanyl)-1-oxaspiro[4.5]dec-3-ene
_chemical_name_systematic
;
2-phenyl-3,4-bis(p-tolylselanyl)-1-oxaspiro[4.5]dec-3-ene
;
_space_group_IT_number 14
_symmetry_cell_setting monoclinic
_symmetry_space_group_name_Hall '-P 2yn'
_symmetry_space_group_name_H-M 'P 1 21/n 1'
_atom_sites_solution_hydrogens geom
_atom_sites_solution_primary direct
_atom_sites_solution_secondary difmap
_audit_conform_dict_location ftp://ftp.iucr.org/pub/cif_core.dic
_audit_conform_dict_name cif_core.dic
_audit_conform_dict_version 2.3
_audit_creation_date 2015-04-09T11:21:13-00:00
_audit_creation_method 'WinGX routine CIF_UPDATE'
_cell_angle_alpha 90
_cell_angle_beta 102.150(4)
_cell_angle_gamma 90
_cell_formula_units_Z 4
_cell_length_a 6.6511(4)
_cell_length_b 30.2073(18)
_cell_length_c 12.8484(8)
_cell_measurement_reflns_used 3178
_cell_measurement_temperature 293(2)
_cell_measurement_theta_max 20.666
_cell_measurement_theta_min 2.759
_cell_volume 2523.6(3)
_computing_cell_refinement 'BRUKER SANT'
_computing_data_collection 'Bruker Instrument Service v2012.10.0.0'
_computing_data_reduction 'BRUKER SOFTWARE'
_computing_molecular_graphics 'Diamond (version 3.2i; Crystal Impact GbR, Bo'
_computing_publication_material 'APEX2 (version 2012.10-0; Bruker, 2012)'
_computing_structure_refinement 'SHELXL-97 (Sheldrick, 1997)'
_computing_structure_solution 'SHELXL97 (Sheldrick, 1997)'
_diffrn_ambient_temperature 293(2)
_diffrn_detector_area_resol_mean 8.3333
_diffrn_measured_fraction_theta_full 0.996
_diffrn_measured_fraction_theta_max 0.996
_diffrn_measurement_device_type 'Bruker X8 Kappa APEX II diffractometer'
_diffrn_measurement_method '0.5 \% \w & \f scans'
_diffrn_radiation_monochromator 'graphite crystal'
_diffrn_radiation_type MoK\a
_diffrn_radiation_wavelength 0.71073
_diffrn_reflns_av_R_equivalents 0.0885
_diffrn_reflns_av_unetI/netI 0.0623
_diffrn_reflns_limit_h_max 8
_diffrn_reflns_limit_h_min -8
_diffrn_reflns_limit_k_max 38
_diffrn_reflns_limit_k_min -38
_diffrn_reflns_limit_l_max 16
_diffrn_reflns_limit_l_min -16
_diffrn_reflns_number 37385
_diffrn_reflns_theta_full 27.24
_diffrn_reflns_theta_max 27.24
_diffrn_reflns_theta_min 1.35
_diffrn_source 'sealed ceramic X ray tube'
_diffrn_standards_decay_% none
_diffrn_standards_interval_count none
_diffrn_standards_interval_time none
_diffrn_standards_number none
_exptl_absorpt_coefficient_mu 2.949
_exptl_absorpt_correction_T_max 0.6410
_exptl_absorpt_correction_T_min 0.5651
_exptl_absorpt_correction_type numerical
_exptl_absorpt_process_details
;
SADABS (version 2012/1; Bruker, 2012) was used to perform the numerical
        absorption correction based on the indexed faces of the crystal.
;
_exptl_crystal_colour yellow
_exptl_crystal_density_diffrn 1.454
_exptl_crystal_density_meas ?
_exptl_crystal_density_method 'not measured'
_exptl_crystal_description block
_exptl_crystal_F_000 1120
_exptl_crystal_size_max 0.553
_exptl_crystal_size_mid 0.173
_exptl_crystal_size_min 0.152
_refine_diff_density_max 0.818
_refine_diff_density_min -1.002
_refine_diff_density_rms 0.12
_refine_ls_extinction_method none
_refine_ls_goodness_of_fit_ref 1.044
_refine_ls_hydrogen_treatment mixed
_refine_ls_matrix_type full
_refine_ls_number_parameters 289
_refine_ls_number_reflns 5633
_refine_ls_number_restraints 0
_refine_ls_restrained_S_all 1.044
_refine_ls_R_factor_all 0.0868
_refine_ls_R_factor_gt 0.0415
_refine_ls_shift/su_max 0.001
_refine_ls_shift/su_mean 0
_refine_ls_structure_factor_coef Fsqd
_refine_ls_weighting_details 'calc w=1/[\s^2^(Fo^2^)+(0.0586P)^2^+0.0000P] where P=(Fo^2^+2Fc^2^)/3'
_refine_ls_weighting_scheme calc
_refine_ls_wR_factor_gt 0.0971
_refine_ls_wR_factor_ref 0.1255
_reflns_number_gt 3589
_reflns_number_total 5633
_reflns_threshold_expression >2sigma(I)
_cod_data_source_file jo5b01448_si_002.cif
_cod_data_source_block test1
_cod_depositor_comments
;
The following automatic conversions were performed:

'_chemical_melting_point' value 'none' was changed to '?' - the value
is undefined or not given.

'_exptl_crystal_density_meas' value 'none' was changed to '?' - the
value is perceived as not measured.

Automatic conversion script
Id: cif_fix_values 3271 2015-04-21 07:52:19Z andrius 

 Adding full bibliography for 4031300.cif.
;
_cod_original_sg_symbol_Hall -P2yn
_cod_original_sg_symbol_H-M P21/n
_cod_database_code 4031300

loop_
_symmetry_equiv_pos_as_xyz
'x, y, z'
'-x+1/2, y+1/2, -z+1/2'
'-x, -y, -z'
'x-1/2, -y-1/2, z-1/2'

loop_
_atom_site_label
_atom_site_type_symbol
_atom_site_fract_x
_atom_site_fract_y
_atom_site_fract_z
_atom_site_U_iso_or_equiv
_atom_site_adp_type
_atom_site_occupancy
_atom_site_symmetry_multiplicity
_atom_site_calc_flag
_atom_site_refinement_flags
Se1 Se 0.87149(6) 0.080577(14) 0.84465(3) 0.04436(14) Uani 1 1 d .
Se2 Se 0.79150(7) 0.019150(14) 0.58772(4) 0.05724(16) Uani 1 1 d .
O O 0.8797(4) 0.15368(9) 0.5717(2) 0.0466(7) Uani 1 1 d .
C12 C 1.2671(5) 0.12434(14) 0.8982(3) 0.0457(10) Uani 1 1 d .
H12 H 1.3011 0.1073 0.8441 0.055 Uiso 1 1 calc R
C5 C 0.7648(6) 0.18399(12) 0.7227(3) 0.0443(10) Uani 1 1 d .
C25 C 1.0378(6) 0.09995(14) 0.4761(4) 0.0483(10) Uani 1 1 d .
H25A H 1.1615 0.102 0.5315 0.058 Uiso 1 1 calc R
H25B H 1.0274 0.0698 0.4493 0.058 Uiso 1 1 calc R
C11 C 1.0759(5) 0.11948(13) 0.9240(3) 0.0406(9) Uani 1 1 d .
C1 C 0.9068(5) 0.15109(12) 0.6848(3) 0.0393(9) Uani 1 1 d .
H1 H 1.0495 0.1587 0.7171 0.047 Uiso 1 1 calc R
C4 C 0.8515(5) 0.11014(12) 0.5236(3) 0.0380(9) Uani 1 1 d .
C23 C 0.7135(6) -0.03227(14) 0.7600(4) 0.0510(11) Uani 1 1 d .
H23 H 0.8367 -0.046 0.756 0.061 Uiso 1 1 calc R
C2 C 0.8716(5) 0.10303(12) 0.7062(3) 0.0353(8) Uani 1 1 d .
C29 C 0.6563(6) 0.11077(16) 0.4369(3) 0.0507(11) Uani 1 1 d .
H29A H 0.5411 0.1195 0.4677 0.061 Uiso 1 1 calc R
H29B H 0.6291 0.0812 0.4079 0.061 Uiso 1 1 calc R
C19 C 0.4552(6) 0.02193(14) 0.6994(4) 0.0522(11) Uani 1 1 d .
H19 H 0.4025 0.0448 0.6532 0.063 Uiso 1 1 calc R
C13 C 1.4074(6) 0.15452(15) 0.9530(4) 0.0503(11) Uani 1 1 d .
H13 H 1.5338 0.1581 0.9339 0.06 Uiso 1 1 calc R
C16 C 1.0327(6) 0.14316(14) 1.0084(3) 0.0496(10) Uani 1 1 d .
H16 H 0.9069 0.1394 1.0281 0.059 Uiso 1 1 calc R
C18 C 0.6407(6) 0.00237(13) 0.6927(3) 0.0403(9) Uani 1 1 d .
C3 C 0.8390(5) 0.08048(12) 0.6163(3) 0.0383(9) Uani 1 1 d .
C14 C 1.3623(6) 0.17931(15) 1.0355(4) 0.0531(11) Uani 1 1 d .
C10 C 0.8435(7) 0.21427(14) 0.8014(4) 0.0562(11) Uani 1 1 d .
H10 H 0.9831 0.2142 0.8323 0.067 Uiso 1 1 calc R
C26 C 1.0549(6) 0.13151(15) 0.3862(4) 0.0550(12) Uani 1 1 d .
H26A H 1.0813 0.1612 0.4144 0.066 Uiso 1 1 calc R
H26B H 1.1698 0.1228 0.3552 0.066 Uiso 1 1 calc R
C28 C 0.6749(6) 0.14269(17) 0.3474(4) 0.0604(12) Uani 1 1 d .
H28A H 0.551 0.1412 0.292 0.072 Uiso 1 1 calc R
H28B H 0.6885 0.1727 0.3748 0.072 Uiso 1 1 calc R
C6 C 0.5565(6) 0.18473(16) 0.6782(4) 0.0592(12) Uani 1 1 d .
H6 H 0.5014 0.1645 0.6252 0.071 Uiso 1 1 calc R
C20 C 0.3494(6) 0.00773(15) 0.7738(4) 0.0549(12) Uani 1 1 d .
H20 H 0.2263 0.0216 0.7777 0.066 Uiso 1 1 calc R
C27 C 0.8592(7) 0.13143(17) 0.3007(4) 0.0623(13) Uani 1 1 d .
H27A H 0.8712 0.1529 0.2462 0.075 Uiso 1 1 calc R
H27B H 0.8399 0.1024 0.2676 0.075 Uiso 1 1 calc R
C24 C 0.3056(9) -0.0412(2) 0.9262(4) 0.0882(19) Uani 1 1 d .
H24A H 0.3785 -0.0652 0.9664 0.132 Uiso 1 1 calc R
H24B H 0.1702 -0.0509 0.8923 0.132 Uiso 1 1 calc R
H24C H 0.2953 -0.017 0.9731 0.132 Uiso 1 1 calc R
C21 C 0.4198(7) -0.02644(16) 0.8430(4) 0.0563(12) Uani 1 1 d .
C22 C 0.6019(8) -0.04654(16) 0.8338(4) 0.0617(13) Uani 1 1 d .
H22 H 0.651 -0.0702 0.8782 0.074 Uiso 1 1 calc R
C15 C 1.1751(7) 0.17228(16) 1.0637(4) 0.0561(12) Uani 1 1 d .
H15 H 1.1449 0.1876 1.1213 0.067 Uiso 1 1 calc R
C17 C 1.5114(7) 0.21384(18) 1.0910(4) 0.0741(15) Uani 1 1 d .
H17A H 1.6313 0.2141 1.0605 0.111 Uiso 1 1 calc R
H17B H 1.5507 0.2069 1.1654 0.111 Uiso 1 1 calc R
H17C H 1.4469 0.2424 1.0823 0.111 Uiso 1 1 calc R
C7 C 0.4305(8) 0.21521(19) 0.7120(6) 0.0793(18) Uani 1 1 d .
H7 H 0.2907 0.2157 0.6815 0.095 Uiso 1 1 calc R
C9 C 0.7137(11) 0.24461(16) 0.8338(5) 0.0803(17) Uani 1 1 d .
H9 H 0.7672 0.2651 0.8863 0.096 Uiso 1 1 calc R
C8 C 0.5107(11) 0.2449(2) 0.7906(6) 0.091(2) Uani 1 1 d .
H8 H 0.425 0.2652 0.814 0.11 Uiso 1 1 calc R

loop_
_atom_site_aniso_label
_atom_site_aniso_U_11
_atom_site_aniso_U_22
_atom_site_aniso_U_33
_atom_site_aniso_U_23
_atom_site_aniso_U_13
_atom_site_aniso_U_12
Se1 0.0556(3) 0.0429(3) 0.0348(2) -0.00114(18) 0.00978(18) -0.01062(18)
Se2 0.0882(3) 0.0365(2) 0.0547(3) -0.0125(2) 0.0325(3) -0.0158(2)
O 0.0708(17) 0.0327(15) 0.0380(17) 0.0017(12) 0.0151(14) -0.0012(13)
C12 0.046(2) 0.049(3) 0.041(2) -0.007(2) 0.0060(19) 0.0060(18)
C5 0.061(2) 0.027(2) 0.047(3) 0.0046(18) 0.019(2) 0.0001(17)
C25 0.054(2) 0.043(2) 0.051(3) 0.000(2) 0.017(2) -0.0011(18)
C11 0.046(2) 0.038(2) 0.037(2) -0.0014(18) 0.0060(18) -0.0003(17)
C1 0.0431(19) 0.034(2) 0.040(2) -0.0027(18) 0.0073(17) -0.0060(16)
C4 0.043(2) 0.036(2) 0.036(2) -0.0018(17) 0.0100(17) -0.0057(16)
C23 0.054(2) 0.043(3) 0.054(3) 0.002(2) 0.006(2) -0.0011(19)
C2 0.0400(19) 0.0281(19) 0.037(2) 0.0014(16) 0.0059(17) -0.0041(15)
C29 0.046(2) 0.067(3) 0.036(2) 0.006(2) 0.0026(19) -0.008(2)
C19 0.058(2) 0.043(3) 0.053(3) 0.008(2) 0.005(2) 0.002(2)
C13 0.044(2) 0.060(3) 0.044(3) 0.000(2) 0.0027(19) -0.001(2)
C16 0.052(2) 0.053(3) 0.043(3) -0.007(2) 0.011(2) -0.002(2)
C18 0.053(2) 0.029(2) 0.037(2) -0.0021(17) 0.0065(18) -0.0110(17)
C3 0.0454(19) 0.030(2) 0.041(2) -0.0040(17) 0.0130(17) -0.0077(16)
C14 0.061(3) 0.048(3) 0.044(3) -0.003(2) -0.003(2) -0.003(2)
C10 0.079(3) 0.039(3) 0.053(3) 0.001(2) 0.019(2) 0.004(2)
C26 0.061(3) 0.061(3) 0.050(3) 0.002(2) 0.028(2) -0.005(2)
C28 0.057(2) 0.075(3) 0.045(3) 0.013(2) 0.000(2) 0.001(2)
C6 0.057(3) 0.053(3) 0.069(3) 0.007(2) 0.016(2) 0.009(2)
C20 0.051(2) 0.056(3) 0.061(3) -0.005(2) 0.019(2) -0.005(2)
C27 0.083(3) 0.067(3) 0.040(3) 0.007(2) 0.019(2) -0.008(2)
C24 0.113(4) 0.100(5) 0.059(4) -0.005(3) 0.034(3) -0.050(4)
C21 0.073(3) 0.055(3) 0.040(3) -0.008(2) 0.010(2) -0.026(2)
C22 0.083(3) 0.049(3) 0.049(3) 0.013(2) 0.003(3) -0.011(2)
C15 0.066(3) 0.065(3) 0.037(3) -0.017(2) 0.011(2) -0.004(2)
C17 0.078(3) 0.081(4) 0.057(3) -0.019(3) -0.002(3) -0.024(3)
C7 0.074(3) 0.069(4) 0.107(5) 0.029(4) 0.047(3) 0.019(3)
C9 0.138(5) 0.042(3) 0.072(4) -0.009(3) 0.047(4) 0.012(3)
C8 0.130(5) 0.058(4) 0.106(5) 0.019(4) 0.069(5) 0.042(4)

loop_
_atom_type_symbol
_atom_type_description
_atom_type_scat_dispersion_real
_atom_type_scat_dispersion_imag
_atom_type_scat_source
C C 0.0033 0.0016 'International Tables Vol C Tables 4.2.6.8 and 6.1.1.4'
H H 0 0 'International Tables Vol C Tables 4.2.6.8 and 6.1.1.4'
O O 0.0106 0.006 'International Tables Vol C Tables 4.2.6.8 and 6.1.1.4'
Se Se -0.0929 2.2259 'International Tables Vol C Tables 4.2.6.8 and 6.1.1.4'

loop_
_geom_angle_atom_site_label_1
_geom_angle_atom_site_label_2
_geom_angle_atom_site_label_3
_geom_angle
C2 Se1 C11 97.96(16)
C3 Se2 C18 102.26(16)
C1 O C4 111.2(3)
C13 C12 C11 120.1(4)
C6 C5 C10 118.9(4)
C6 C5 C1 120.9(4)
C10 C5 C1 120.1(4)
C26 C25 C4 112.0(3)
C16 C11 C12 119.1(4)
C16 C11 Se1 119.6(3)
C12 C11 Se1 121.3(3)
O C1 C2 104.4(3)
O C1 C5 109.6(3)
C2 C1 C5 116.2(3)
O C4 C3 103.1(3)
O C4 C29 108.3(3)
C3 C4 C29 113.9(3)
O C4 C25 108.1(3)
C3 C4 C25 112.4(3)
C29 C4 C25 110.5(3)
C18 C23 C22 119.7(4)
C3 C2 C1 109.9(3)
C3 C2 Se1 127.0(3)
C1 C2 Se1 123.1(3)
C4 C29 C28 111.6(3)
C20 C19 C18 120.3(4)
C14 C13 C12 120.9(4)
C15 C16 C11 120.2(4)
C23 C18 C19 119.0(4)
C23 C18 Se2 118.4(3)
C19 C18 Se2 122.4(3)
C2 C3 C4 111.0(3)
C2 C3 Se2 131.5(3)
C4 C3 Se2 117.4(3)
C13 C14 C15 118.0(4)
C13 C14 C17 120.6(4)
C15 C14 C17 121.3(4)
C9 C10 C5 119.7(5)
C27 C26 C25 111.0(3)
C27 C28 C29 111.0(4)
C7 C6 C5 120.3(5)
C19 C20 C21 122.0(4)
C28 C27 C26 110.9(4)
C20 C21 C22 117.3(4)
C20 C21 C24 121.8(5)
C22 C21 C24 120.9(5)
C21 C22 C23 121.7(4)
C16 C15 C14 121.5(4)
C8 C7 C6 120.1(5)
C8 C9 C10 121.0(6)
C9 C8 C7 120.1(5)

loop_
_geom_bond_atom_site_label_1
_geom_bond_atom_site_label_2
_geom_bond_distance
Se1 C2 1.904(4)
Se1 C11 1.920(4)
Se2 C3 1.902(4)
Se2 C18 1.912(4)
O C1 1.427(5)
O C4 1.448(4)
C12 C13 1.386(6)
C12 C11 1.387(5)
C5 C6 1.383(6)
C5 C10 1.382(6)
C5 C1 1.520(5)
C25 C26 1.521(6)
C25 C4 1.523(5)
C11 C16 1.379(5)
C1 C2 1.505(5)
C4 C3 1.507(5)
C4 C29 1.522(5)
C23 C18 1.378(6)
C23 C22 1.391(6)
C2 C3 1.319(5)
C29 C28 1.526(6)
C19 C20 1.370(6)
C19 C18 1.386(5)
C13 C14 1.381(6)
C16 C15 1.375(6)
C14 C15 1.384(6)
C14 C17 1.510(6)
C10 C9 1.382(6)
C26 C27 1.517(6)
C28 C27 1.512(6)
C6 C7 1.376(6)
C20 C21 1.379(7)
C24 C21 1.503(6)
C21 C22 1.382(7)
C7 C8 1.372(9)
C9 C8 1.347(8)
